data_2238320
loop_
_publ_author_name
'Boualy, Brahim'
'Harrad, Mohamed Anouar'
'Oudahmane, Abdelghani'
'Benharref, Ahmed'
'Berraho, Moha'

_publ_section_title
;
 1,10,10-Trimethyl-5-phenyl-3-oxa-4-azatricyclo[5.2.1.0^2,6^]dec-4-en-2-ol
;
_journal_coeditor_code BT6921
_journal_issue 8
_journal_name_full 'Acta Crystallographica Section E'
_journal_page_first o1314
_journal_paper_doi 10.1107/S160053681302000X
_journal_volume 69
_journal_year 2013
_chemical_formula_iupac 'C17 H21 N O2'
_chemical_formula_moiety 'C17 H21 N O2'
_chemical_formula_sum 'C17 H21 N O2'
_chemical_formula_weight 271.35
_chemical_name_systematic
;
1,10,10-Trimethyl-5-phenyl-3-oxa-4-azatricyclo[5.2.1.0^2,6^]dec-4-en-2-ol
;
_space_group_IT_number 5
_symmetry_cell_setting monoclinic
_symmetry_space_group_name_Hall 'C 2y'
_symmetry_space_group_name_H-M 'C 1 2 1'
_atom_sites_solution_hydrogens geom
_atom_sites_solution_primary direct
_atom_sites_solution_secondary difmap
_audit_creation_method SHELXL97
_cell_angle_alpha 90.00
_cell_angle_beta 108.277(3)
_cell_angle_gamma 90.00
_cell_formula_units_Z 4
_cell_length_a 22.1681(18)
_cell_length_b 6.6134(5)
_cell_length_c 10.7358(8)
_cell_measurement_reflns_used 2921
_cell_measurement_temperature 296(2)
_cell_measurement_theta_max 24.5
_cell_measurement_theta_min 3.2
_cell_volume 1494.5(2)
_computing_cell_refinement 'SAINT (Bruker, 2009)'
_computing_data_collection 'APEX2 (Bruker, 2009)'
_computing_data_reduction 'SAINT (Bruker, 2009)'
_computing_molecular_graphics
;
ORTEP-3 for Windows (Farrugia, 2012)and PLATON (Spek, 2009)
;
_computing_publication_material 'WinGX (Farrugia, 2012)'
_computing_structure_refinement 'SHELXL97 (Sheldrick, 2008)'
_computing_structure_solution 'SHELXS97 (Sheldrick, 2008)'
_diffrn_ambient_temperature 296(2)
_diffrn_detector_area_resol_mean 8.3333
_diffrn_measured_fraction_theta_full 0.985
_diffrn_measured_fraction_theta_max 0.985
_diffrn_measurement_device_type 'Bruker APEXII CCD'
_diffrn_measurement_method '\w and \f'
_diffrn_radiation_monochromator graphite
_diffrn_radiation_source 'fine-focus sealed tube'
_diffrn_radiation_type MoK\a
_diffrn_radiation_wavelength 0.71073
_diffrn_reflns_av_R_equivalents 0.0246
_diffrn_reflns_av_sigmaI/netI 0.0258
_diffrn_reflns_limit_h_max 25
_diffrn_reflns_limit_h_min -25
_diffrn_reflns_limit_k_max 7
_diffrn_reflns_limit_k_min -6
_diffrn_reflns_limit_l_max 12
_diffrn_reflns_limit_l_min -12
_diffrn_reflns_number 4379
_diffrn_reflns_theta_full 24.53
_diffrn_reflns_theta_max 24.53
_diffrn_reflns_theta_min 3.23
_exptl_absorpt_coefficient_mu 0.078
_exptl_absorpt_correction_T_max 0.7451
_exptl_absorpt_correction_T_min 0.6270
_exptl_absorpt_correction_type multi-scan
_exptl_absorpt_process_details '(SADABS; Sheldrick, 2008)'
_exptl_crystal_colour colourless
_exptl_crystal_density_diffrn 1.202
_exptl_crystal_density_method 'not measured'
_exptl_crystal_description plaquet
_exptl_crystal_F_000 584
_exptl_crystal_size_max 0.583
_exptl_crystal_size_mid 0.335
_exptl_crystal_size_min 0.141
_refine_diff_density_max 0.287
_refine_diff_density_min -0.244
_refine_ls_extinction_coef 0.050(5)
_refine_ls_extinction_expression Fc^*^=kFc[1+0.001xFc^2^\l^3^/sin(2\q)]^-1/4^
_refine_ls_extinction_method 'SHELXL97 (Sheldrick, 2008)'
_refine_ls_goodness_of_fit_ref 1.076
_refine_ls_hydrogen_treatment constr
_refine_ls_matrix_type full
_refine_ls_number_parameters 186
_refine_ls_number_reflns 1350
_refine_ls_number_restraints 1
_refine_ls_restrained_S_all 1.075
_refine_ls_R_factor_all 0.0483
_refine_ls_R_factor_gt 0.0422
_refine_ls_shift/su_max 0.000
_refine_ls_shift/su_mean 0.000
_refine_ls_structure_factor_coef Fsqd
_refine_ls_weighting_details 'calc w = 1/[\s^2^(Fo^2^)+(0.0701P)^2^+0.2932P] where P=(Fo^2^+2Fc^2^)/3'
_refine_ls_weighting_scheme calc
_refine_ls_wR_factor_gt 0.0976
_refine_ls_wR_factor_ref 0.1059
_reflns_number_gt 1220
_reflns_number_total 1350
_reflns_threshold_expression I>2\s(I)
_cod_data_source_file bt6921.cif
_cod_data_source_block I
_cod_original_sg_symbol_H-M 'C 2'
_cod_database_code 2238320

loop_
_symmetry_equiv_pos_as_xyz
'x, y, z'
'-x, y, -z'
'x+1/2, y+1/2, z'
'-x+1/2, y+1/2, -z'

loop_
_atom_site_type_symbol
_atom_site_label
_atom_site_fract_x
_atom_site_fract_y
_atom_site_fract_z
_atom_site_U_iso_or_equiv
_atom_site_adp_type
_atom_site_calc_flag
_atom_site_refinement_flags
_atom_site_occupancy
_atom_site_symmetry_multiplicity
C C5 0.81485(10) 0.9730(4) -0.0870(2) 0.0383(6) Uani d . 1 1
C C6 0.85865(11) 1.0215(4) 0.0464(2) 0.0393(6) Uani d . 1 1
H H6 0.8609 1.1673 0.0637 0.047 Uiso calc R 1 1
C C7 0.92540(11) 0.9251(5) 0.0815(2) 0.0527(8) Uani d . 1 1
H H7 0.9569 1.0084 0.0585 0.063 Uiso calc R 1 1
C C8 0.91859(14) 0.7103(6) 0.0251(3) 0.0632(9) Uani d . 1 1
H H8A 0.8924 0.7088 -0.0662 0.076 Uiso calc R 1 1
H H8B 0.9597 0.6520 0.0325 0.076 Uiso calc R 1 1
C C9 0.88635(13) 0.5975(5) 0.1116(3) 0.0560(7) Uani d . 1 1
H H9A 0.9122 0.4844 0.1557 0.067 Uiso calc R 1 1
H H9B 0.8450 0.5473 0.0598 0.067 Uiso calc R 1 1
C C1 0.87986(11) 0.7567(4) 0.2119(2) 0.0445(7) Uani d . 1 1
C C2 0.82786(10) 0.9070(4) 0.1358(2) 0.0387(6) Uani d . 1 1
C C10 0.94087(11) 0.8860(5) 0.2308(2) 0.0520(7) Uani d . 1 1
C C12 1.00340(13) 0.7670(7) 0.2908(3) 0.0777(11) Uani d . 1 1
H H12A 1.0381 0.8412 0.2775 0.116 Uiso calc R 1 1
H H12B 1.0001 0.6374 0.2490 0.116 Uiso calc R 1 1
H H12C 1.0107 0.7487 0.3831 0.116 Uiso calc R 1 1
C C11 0.94630(15) 1.0792(6) 0.3124(3) 0.0690(9) Uani d . 1 1
H H11A 0.9852 1.1475 0.3175 0.104 Uiso calc R 1 1
H H11B 0.9461 1.0448 0.3991 0.104 Uiso calc R 1 1
H H11C 0.9110 1.1664 0.2716 0.104 Uiso calc R 1 1
C C13 0.82295(11) 1.0459(5) -0.2104(2) 0.0443(6) Uani d . 1 1
C C18 0.79751(13) 0.9407(6) -0.3273(2) 0.0586(8) Uani d . 1 1
H H18 0.7746 0.8225 -0.3287 0.070 Uiso calc R 1 1
C C17 0.80638(16) 1.0122(7) -0.4421(3) 0.0738(12) Uani d . 1 1
H H17 0.7889 0.9415 -0.5201 0.089 Uiso calc R 1 1
C C16 0.83984(16) 1.1823(8) -0.4422(3) 0.0794(12) Uani d . 1 1
H H16 0.8461 1.2269 -0.5193 0.095 Uiso calc R 1 1
C C15 0.86471(18) 1.2897(8) -0.3279(4) 0.0852(12) Uani d . 1 1
H H15 0.8870 1.4086 -0.3283 0.102 Uiso calc R 1 1
C C14 0.85657(16) 1.2210(6) -0.2119(3) 0.0671(9) Uani d . 1 1
H H14 0.8739 1.2935 -0.1347 0.080 Uiso calc R 1 1
C C19 0.86922(15) 0.6664(6) 0.3337(3) 0.0625(9) Uani d . 1 1
H H19A 0.8294 0.5958 0.3092 0.094 Uiso calc R 1 1
H H19B 0.8686 0.7726 0.3942 0.094 Uiso calc R 1 1
H H19C 0.9030 0.5738 0.3745 0.094 Uiso calc R 1 1
O O1 0.77279(7) 0.8072(3) 0.04364(16) 0.0467(5) Uani d . 1 1
N N2 0.77018(9) 0.8524(4) -0.08639(18) 0.0438(6) Uani d . 1 1
O O2 0.80582(8) 1.0188(3) 0.22155(14) 0.0519(6) Uani d . 1 1
H H2 0.7864 1.1178 0.1833 0.078 Uiso calc R 1 1

loop_
_atom_site_aniso_label
_atom_site_aniso_U_11
_atom_site_aniso_U_22
_atom_site_aniso_U_33
_atom_site_aniso_U_12
_atom_site_aniso_U_13
_atom_site_aniso_U_23
C5 0.0383(11) 0.0409(14) 0.0357(11) -0.0014(11) 0.0116(9) -0.0065(11)
C6 0.0455(12) 0.0374(14) 0.0336(11) -0.0048(11) 0.0103(9) -0.0014(11)
C7 0.0380(12) 0.070(2) 0.0502(14) -0.0076(14) 0.0144(10) 0.0066(15)
C8 0.0559(15) 0.075(2) 0.0647(17) 0.0157(17) 0.0276(13) -0.0043(17)
C9 0.0555(14) 0.0465(17) 0.0643(17) 0.0097(14) 0.0165(12) -0.0061(15)
C1 0.0451(12) 0.0443(17) 0.0422(13) 0.0041(12) 0.0109(10) 0.0047(12)
C2 0.0386(11) 0.0430(16) 0.0341(11) 0.0009(11) 0.0107(9) -0.0011(11)
C10 0.0428(12) 0.059(2) 0.0478(13) 0.0021(14) 0.0047(10) 0.0047(15)
C12 0.0453(14) 0.098(3) 0.077(2) 0.0091(18) 0.0011(13) 0.015(2)
C11 0.0690(17) 0.068(2) 0.0520(16) -0.0134(19) -0.0069(12) 0.0013(17)
C13 0.0453(12) 0.0521(17) 0.0358(12) 0.0018(13) 0.0130(9) -0.0030(12)
C18 0.0577(14) 0.078(2) 0.0395(13) -0.0028(16) 0.0148(11) -0.0094(15)
C17 0.0720(18) 0.116(4) 0.0356(14) 0.009(2) 0.0197(13) -0.0077(18)
C16 0.0704(19) 0.126(4) 0.0463(17) 0.013(2) 0.0247(14) 0.024(2)
C15 0.090(2) 0.097(3) 0.075(2) -0.017(2) 0.0348(18) 0.024(2)
C14 0.0841(19) 0.070(2) 0.0478(15) -0.019(2) 0.0218(13) 0.0020(16)
C19 0.0637(16) 0.066(2) 0.0557(16) 0.0106(17) 0.0162(13) 0.0225(17)
O1 0.0397(8) 0.0571(13) 0.0423(9) -0.0071(9) 0.0115(6) 0.0039(8)
N2 0.0418(10) 0.0513(15) 0.0371(10) -0.0040(11) 0.0107(8) -0.0025(10)
O2 0.0621(11) 0.0616(14) 0.0337(9) 0.0215(10) 0.0174(7) 0.0054(9)

loop_
_atom_type_symbol
_atom_type_description
_atom_type_scat_dispersion_real
_atom_type_scat_dispersion_imag
_atom_type_scat_source
C C 0.0033 0.0016 'International Tables Vol C Tables 4.2.6.8 and 6.1.1.4'
H H 0.0000 0.0000 'International Tables Vol C Tables 4.2.6.8 and 6.1.1.4'
N N 0.0061 0.0033 'International Tables Vol C Tables 4.2.6.8 and 6.1.1.4'
O O 0.0106 0.0060 'International Tables Vol C Tables 4.2.6.8 and 6.1.1.4'

loop_
_geom_angle_atom_site_label_1
_geom_angle_atom_site_label_2
_geom_angle_atom_site_label_3
_geom_angle
N2 C5 C13 121.6(2)
N2 C5 C6 113.7(2)
C13 C5 C6 124.6(2)
C5 C6 C2 102.15(19)
C5 C6 C7 115.5(2)
C2 C6 C7 102.88(19)
C5 C6 H6 111.8
C2 C6 H6 111.8
C7 C6 H6 111.8
C8 C7 C6 108.5(2)
C8 C7 C10 102.5(3)
C6 C7 C10 101.8(2)
C8 C7 H7 114.2
C6 C7 H7 114.2
C10 C7 H7 114.2
C9 C8 C7 102.6(2)
C9 C8 H8A 111.2
C7 C8 H8A 111.2
C9 C8 H8B 111.2
C7 C8 H8B 111.2
H8A C8 H8B 109.2
C8 C9 C1 104.7(3)
C8 C9 H9A 110.8
C1 C9 H9A 110.8
C8 C9 H9B 110.8
C1 C9 H9B 110.8
H9A C9 H9B 108.9
C19 C1 C9 113.9(3)
C19 C1 C2 114.5(2)
C9 C1 C2 106.7(2)
C19 C1 C10 117.8(2)
C9 C1 C10 101.4(2)
C2 C1 C10 100.9(2)
O2 C2 O1 107.27(17)
O2 C2 C6 118.0(2)
O1 C2 C6 103.82(17)
O2 C2 C1 110.61(19)
O1 C2 C1 113.1(2)
C6 C2 C1 104.03(18)
C11 C10 C12 106.6(3)
C11 C10 C7 113.8(3)
C12 C10 C7 113.2(2)
C11 C10 C1 116.2(2)
C12 C10 C1 113.8(3)
C7 C10 C1 93.18(19)
C10 C12 H12A 109.5
C10 C12 H12B 109.5
H12A C12 H12B 109.5
C10 C12 H12C 109.5
H12A C12 H12C 109.5
H12B C12 H12C 109.5
C10 C11 H11A 109.5
C10 C11 H11B 109.5
H11A C11 H11B 109.5
C10 C11 H11C 109.5
H11A C11 H11C 109.5
H11B C11 H11C 109.5
C14 C13 C18 118.5(3)
C14 C13 C5 120.2(2)
C18 C13 C5 121.3(3)
C17 C18 C13 120.0(3)
C17 C18 H18 120.0
C13 C18 H18 120.0
C16 C17 C18 121.0(3)
C16 C17 H17 119.5
C18 C17 H17 119.5
C17 C16 C15 119.9(3)
C17 C16 H16 120.1
C15 C16 H16 120.1
C16 C15 C14 120.2(4)
C16 C15 H15 119.9
C14 C15 H15 119.9
C13 C14 C15 120.4(3)
C13 C14 H14 119.8
C15 C14 H14 119.8
C1 C19 H19A 109.5
C1 C19 H19B 109.5
H19A C19 H19B 109.5
C1 C19 H19C 109.5
H19A C19 H19C 109.5
H19B C19 H19C 109.5
N2 O1 C2 109.86(17)
C5 N2 O1 110.33(18)
C2 O2 H2 109.5

loop_
_geom_bond_atom_site_label_1
_geom_bond_atom_site_label_2
_geom_bond_distance
C5 N2 1.273(3)
C5 C13 1.473(3)
C5 C6 1.492(3)
C6 C2 1.540(3)
C6 C7 1.545(4)
C6 H6 0.9800
C7 C8 1.534(5)
C7 C10 1.552(4)
C7 H7 0.9800
C8 C9 1.532(4)
C8 H8A 0.9700
C8 H8B 0.9700
C9 C1 1.545(4)
C9 H9A 0.9700
C9 H9B 0.9700
C1 C19 1.522(4)
C1 C2 1.547(3)
C1 C10 1.558(4)
C2 O2 1.384(3)
C2 O1 1.465(3)
C10 C11 1.532(5)
C10 C12 1.548(4)
C12 H12A 0.9600
C12 H12B 0.9600
C12 H12C 0.9600
C11 H11A 0.9600
C11 H11B 0.9600
C11 H11C 0.9600
C13 C14 1.380(5)
C13 C18 1.390(4)
C18 C17 1.391(4)
C18 H18 0.9300
C17 C16 1.348(6)
C17 H17 0.9300
C16 C15 1.374(6)
C16 H16 0.9300
C15 C14 1.390(4)
C15 H15 0.9300
C14 H14 0.9300
C19 H19A 0.9600
C19 H19B 0.9600
C19 H19C 0.9600
O1 N2 1.411(3)
O2 H2 0.8200

loop_
_geom_hbond_atom_site_label_D
_geom_hbond_atom_site_label_H
_geom_hbond_atom_site_label_A
_geom_hbond_site_symmetry_A
_geom_hbond_distance_DH
_geom_hbond_distance_HA
_geom_hbond_distance_DA
_geom_hbond_angle_DHA
_geom_hbond_publ_flag
O2 H2 N2 4_655 0.82 2.06 2.877(3) 174 yes
